data_1573312
_journal_paper_doi 10.1039/D4OB01742K
_chemical_formula_moiety 'C26 H28 O13, 2(H2 O)'
_chemical_formula_sum 'C26 H32 O15'
_chemical_formula_weight 584.51
_space_group_crystal_system triclinic
_space_group_IT_number 2
_space_group_name_Hall '-P 1'
_space_group_name_H-M_alt 'P -1'
_atom_sites_solution_hydrogens mixed
_audit_update_record
;
2024-10-26 deposited with the CCDC.	2024-11-27 downloaded from the CCDC.
;
_cell_angle_alpha 80.512(2)
_cell_angle_beta 83.401(2)
_cell_angle_gamma 69.9830(10)
_cell_formula_units_Z 2
_cell_length_a 7.3123(3)
_cell_length_b 8.6811(4)
_cell_length_c 22.3521(10)
_cell_measurement_reflns_used 9941
_cell_measurement_temperature 100.(2)
_cell_measurement_theta_max 70.0612
_cell_measurement_theta_min 4.0184
_cell_volume 1312.31(10)
_computing_cell_refinement 'SAINT V8.38A (Bruker AXS Inc., 2017)'
_computing_data_collection 'Bruker Instrument Service vV6.2.9'
_computing_data_reduction 'SAINT V8.38A (Bruker AXS Inc., 2017)'
_computing_molecular_graphics 'shelXle (C.B. Huebschle, rev 882)'
_computing_structure_refinement 'SHELXL-2017/1 (Sheldrick, 2017)'
_computing_structure_solution 'SHELXT 2014/5 (Sheldrick, 2014)'
_diffrn_ambient_temperature 100.(2)
_diffrn_detector_area_resol_mean 7.3910
_diffrn_measured_fraction_theta_full 0.996
_diffrn_measured_fraction_theta_max 0.996
_diffrn_measurement_device_type 'Bruker D8 QUEST PHOTON II'
_diffrn_radiation_monochromator 'Helixos MX multilayer Optic'
_diffrn_radiation_type 'Cu K\a'
_diffrn_radiation_wavelength 1.54178
_diffrn_reflns_av_R_equivalents 0.0805
_diffrn_reflns_av_unetI/netI 0.0506
_diffrn_reflns_limit_h_max 8
_diffrn_reflns_limit_h_min -8
_diffrn_reflns_limit_k_max 10
_diffrn_reflns_limit_k_min -10
_diffrn_reflns_limit_l_max 27
_diffrn_reflns_limit_l_min -27
_diffrn_reflns_number 37650
_diffrn_reflns_theta_full 70.32
_diffrn_reflns_theta_max 70.32
_diffrn_reflns_theta_min 4.02
_diffrn_source 'Ius Diamond'
_diffrn_source_type Microfocus
_exptl_absorpt_coefficient_mu 1.054
_exptl_absorpt_correction_T_max 0.98
_exptl_absorpt_correction_T_min 0.77
_exptl_absorpt_correction_type multi-scan
_exptl_absorpt_process_details
;
SADABS-2016/2 - Bruker AXS area detector scaling and absorption correction
;
_exptl_crystal_colour 'clear light yellow'
_exptl_crystal_density_diffrn 1.479
_exptl_crystal_density_method 'not measured'
_exptl_crystal_description plate
_exptl_crystal_F_000 616
_exptl_crystal_size_max 0.220
_exptl_crystal_size_mid 0.100
_exptl_crystal_size_min 0.020
_refine_diff_density_max 0.551
_refine_diff_density_min -0.546
_refine_ls_extinction_method none
_refine_ls_goodness_of_fit_ref 1.073
_refine_ls_hydrogen_treatment constr
_refine_ls_matrix_type full
_refine_ls_number_parameters 381
_refine_ls_number_reflns 4987
_refine_ls_number_restraints 0
_refine_ls_restrained_S_all 1.073
_refine_ls_R_factor_all 0.0580
_refine_ls_R_factor_gt 0.0415
_refine_ls_shift/su_max 0.004
_refine_ls_shift/su_mean 0.000
_refine_ls_structure_factor_coef Fsqd
_refine_ls_weighting_details 'w=1/[\s^2^(Fo^2^)+(0.0526P)^2^+0.7533P] where P=(Fo^2^+2Fc^2^)/3'
_refine_ls_weighting_scheme calc
_refine_ls_wR_factor_gt 0.1075
_refine_ls_wR_factor_ref 0.1118
_reflns_number_gt 4313
_reflns_number_total 4987
_reflns_threshold_expression 'I > 2\s(I)'
_cod_data_source_file d4ob01742k2.cif
_cod_data_source_block zyh_msy41619
_cod_depositor_comments
;
The following automatic conversions were performed:

data item '_exptl_absorpt_correction_type' value 'Multi-Scan' was
changed to 'multi-scan' in accordance with the
/home/data/users/saulius/crontab/automatic-downloads/rss-feeds/RSC/lib/dictionaries/cif_core.dic
dictionary named 'cif_core.dic' version 2.4.2 last updated on
2011-04-26.

Automatic conversion script
Id: cif_fix_values 8170 2020-07-09 18:12:32Z antanas 
;
_cod_database_code 1573312

loop_
_space_group_symop_operation_xyz
'x, y, z'
'-x, -y, -z'

loop_
_atom_site_type_symbol
_atom_site_label
_atom_site_fract_x
_atom_site_fract_y
_atom_site_fract_z
_atom_site_U_iso_or_equiv
_atom_site_adp_type
_atom_site_calc_flag
_atom_site_refinement_flags_adp
_atom_site_refinement_flags_occupancy
_atom_site_refinement_flags_posn
_atom_site_occupancy
_atom_site_disorder_assembly
_atom_site_disorder_group
O O1 0.72174(17) 0.86853(14) 0.67960(5) 0.0209(2) Uani d . . . 1 . .
O O2 0.79428(19) 0.64662(16) 0.49352(6) 0.0271(3) Uani d . . . 1 . .
H H24 0.80152 0.560304 0.517873 0.041 Uiso calc U . R 1 . .
O O3 0.76843(18) 0.47367(15) 0.59632(6) 0.0248(3) Uani d . . . 1 . .
O O4 0.37092(16) 0.76582(15) 0.66530(5) 0.0214(3) Uani d . . . 1 . .
O O5 0.49938(16) 0.49503(13) 0.86975(5) 0.0189(2) Uani d . . . 1 . .
O O6 0.67044(17) 0.34469(14) 0.95274(5) 0.0188(2) Uani d . . . 1 . .
H H25 0.7161 0.41883 0.956644 0.028 Uiso calc U . R 1 . .
O O7 0.43458(16) 0.19432(14) 0.92780(5) 0.0193(2) Uani d . . . 1 . .
H H26 0.341845 0.187532 0.910614 0.029 Uiso calc U . R 1 . .
O O8 1.10576(17) 0.24117(15) 0.73051(6) 0.0251(3) Uani d . . . 1 . .
O O9 1.08389(16) 0.48180(14) 0.67105(5) 0.0211(3) Uani d . . . 1 . .
O O10 0.90846(17) 0.45860(14) 0.87681(5) 0.0201(2) Uani d . . . 1 . .
O O11 1.15174(16) 0.15214(14) 0.86767(6) 0.0218(3) Uani d . . . 1 . .
O O12 1.08018(16) -0.10574(14) 0.84121(6) 0.0213(3) Uani d . . . 1 . .
H H27 1.1609 -0.106569 0.865238 0.032 Uiso calc U . R 1 . .
O O13 0.68322(18) -0.08580(16) 0.86739(7) 0.0293(3) Uani d . . . 1 . .
H H28 0.5951 -0.103484 0.892282 0.044 Uiso calc U . R 1 . .
C C1 0.8271(3) -0.0343(2) 0.95131(8) 0.0251(4) Uani d . . . 1 . .
H H3 0.71752 -0.040058 0.980222 0.038 Uiso calc U . R 1 . .
H H1 0.885694 0.041597 0.962974 0.038 Uiso calc U . R 1 . .
H H4 0.925089 -0.144673 0.951652 0.038 Uiso calc U . R 1 . .
C C2 0.7547(2) 0.02801(19) 0.88809(8) 0.0188(3) Uani d . . . 1 . .
C C3 0.9226(2) 0.04258(19) 0.84052(7) 0.0173(3) Uani d . . . 1 . .
H H5 0.870198 0.071334 0.799249 0.021 Uiso calc U . R 1 . .
C C4 0.9893(2) 0.18183(19) 0.85182(7) 0.0160(3) Uani d . . . 1 . .
C C5 0.8376(2) 0.35477(19) 0.85021(7) 0.0166(3) Uani d . . . 1 . .
C C6 0.7391(2) 0.43958(19) 0.79173(7) 0.0174(3) Uani d . . . 1 . .
C C7 0.8050(2) 0.46633(19) 0.73092(7) 0.0175(3) Uani d . . . 1 . .
C C8 0.6770(2) 0.57683(19) 0.68930(7) 0.0179(3) Uani d . . . 1 . .
C C9 0.7362(2) 0.5968(2) 0.62244(7) 0.0187(3) Uani d . . . 1 . .
C C10 0.7458(2) 0.7541(2) 0.58920(8) 0.0190(3) Uani d . . . 1 . .
C C11 0.7668(2) 0.7737(2) 0.52504(8) 0.0208(3) Uani d . . . 1 . .
C C12 0.7571(2) 0.9264(2) 0.49139(8) 0.0239(4) Uani d . . . 1 . .
H H6 0.768388 0.937463 0.448252 0.029 Uiso calc U . R 1 . .
C C13 0.7311(2) 1.0618(2) 0.52054(8) 0.0226(3) Uani d . . . 1 . .
C C14 0.7206(3) 1.2271(2) 0.48455(9) 0.0288(4) Uani d . . . 1 . .
H H2 0.852761 1.228042 0.471326 0.043 Uiso calc U . R 1 . .
H H7 0.656711 1.314734 0.510034 0.043 Uiso calc U . R 1 . .
H H8 0.645498 1.245915 0.448873 0.043 Uiso calc U . R 1 . .
O O14 0.38932(18) -0.20573(15) 0.92467(6) 0.0252(3) Uani d . . . 1 . .
H H29 0.369953 -0.222384 0.964514 0.038 Uiso d U . R 1 . .
H H30 0.425753 -0.304287 0.913014 0.038 Uiso d U . R 1 . .
H H31 0.723355 0.626679 1.023404 0.038 Uiso d U . R 1 . .
H H32 0.858857 0.521877 1.027203 0.038 Uiso d U . R 1 . .
C C15 0.7167(2) 1.0451(2) 0.58404(8) 0.0214(3) Uani d . . . 1 . .
H H12 0.700999 1.137697 0.604013 0.026 Uiso calc U . R 1 . .
O O15 0.7896(2) 0.5552(3) 0.99688(12) 0.0897(10) Uani d . . . 1 . .
C C16 0.7252(2) 0.8945(2) 0.61805(7) 0.0187(3) Uani d . . . 1 . .
C C17 0.6386(3) 1.0079(2) 0.71198(8) 0.0290(4) Uani d . . . 1 . .
H H10 0.717996 1.080754 0.702655 0.043 Uiso calc U . R 1 . .
H H9 0.635044 0.969834 0.755746 0.043 Uiso calc U . R 1 . .
H H11 0.505675 1.068807 0.699746 0.043 Uiso calc U . R 1 . .
C C18 0.4838(2) 0.66193(19) 0.70913(8) 0.0185(3) Uani d . . . 1 . .
C C19 0.1737(2) 0.8573(2) 0.68376(8) 0.0249(4) Uani d . . . 1 . .
H H14 0.104272 0.780052 0.701181 0.037 Uiso calc U . R 1 . .
H H15 0.107681 0.928152 0.648388 0.037 Uiso calc U . R 1 . .
H H13 0.174636 0.92607 0.714293 0.037 Uiso calc U . R 1 . .
C C20 0.4166(2) 0.63784(19) 0.76960(8) 0.0185(3) Uani d . . . 1 . .
H H16 0.286576 0.695143 0.783095 0.022 Uiso calc U . R 1 . .
C C21 0.5473(2) 0.52708(19) 0.80899(7) 0.0178(3) Uani d . . . 1 . .
C C22 0.6547(2) 0.34391(19) 0.89281(7) 0.0163(3) Uani d . . . 1 . .
C C23 0.5911(2) 0.19779(19) 0.88401(7) 0.0167(3) Uani d . . . 1 . .
H H17 0.539141 0.221712 0.842777 0.02 Uiso calc U . R 1 . .
C C24 1.0133(2) 0.3813(2) 0.71110(7) 0.0181(3) Uani d . . . 1 . .
C C25 1.2809(2) 0.4090(2) 0.64574(8) 0.0242(4) Uani d . . . 1 . .
H H20 1.371479 0.372725 0.678307 0.036 Uiso calc U . R 1 . .
H H19 1.316196 0.491276 0.615529 0.036 Uiso calc U . R 1 . .
H H18 1.28817 0.313625 0.626265 0.036 Uiso calc U . R 1 . .
C C26 1.0333(3) 0.5338(2) 0.83814(8) 0.0241(4) Uani d . . . 1 . .
H H21 1.139346 0.448457 0.819407 0.036 Uiso calc U . R 1 . .
H H22 1.08801 0.590251 0.862215 0.036 Uiso calc U . R 1 . .
H H23 0.957918 0.614294 0.806313 0.036 Uiso calc U . R 1 . .

loop_
_atom_site_aniso_label
_atom_site_aniso_U_11
_atom_site_aniso_U_22
_atom_site_aniso_U_33
_atom_site_aniso_U_12
_atom_site_aniso_U_13
_atom_site_aniso_U_23
O1 0.0236(6) 0.0200(6) 0.0193(6) -0.0067(5) -0.0027(4) -0.0034(4)
O2 0.0354(7) 0.0268(6) 0.0203(6) -0.0114(5) 0.0016(5) -0.0057(5)
O3 0.0298(7) 0.0209(6) 0.0240(6) -0.0082(5) 0.0010(5) -0.0062(5)
O4 0.0154(6) 0.0241(6) 0.0210(6) -0.0032(5) -0.0015(4) -0.0002(5)
O5 0.0177(6) 0.0168(5) 0.0189(6) -0.0029(4) 0.0010(4) -0.0011(4)
O6 0.0228(6) 0.0194(6) 0.0174(6) -0.0103(4) -0.0005(4) -0.0048(4)
O7 0.0148(5) 0.0252(6) 0.0206(6) -0.0099(5) 0.0009(4) -0.0054(5)
O8 0.0202(6) 0.0192(6) 0.0298(7) -0.0019(5) 0.0029(5) 0.0009(5)
O9 0.0158(6) 0.0190(6) 0.0255(6) -0.0043(4) 0.0031(4) -0.0009(5)
O10 0.0218(6) 0.0196(6) 0.0238(6) -0.0123(5) 0.0005(4) -0.0058(4)
O11 0.0161(6) 0.0207(6) 0.0293(6) -0.0064(4) -0.0047(5) -0.0028(5)
O12 0.0168(6) 0.0165(6) 0.0303(6) -0.0039(4) -0.0006(4) -0.0069(5)
O13 0.0231(6) 0.0272(7) 0.0467(8) -0.0164(5) 0.0091(5) -0.0200(6)
C1 0.0220(8) 0.0235(8) 0.0247(9) -0.0040(7) 0.0005(6) 0.0022(7)
C2 0.0183(8) 0.0167(7) 0.0246(8) -0.0089(6) -0.0001(6) -0.0052(6)
C3 0.0155(8) 0.0160(7) 0.0210(8) -0.0050(6) -0.0017(6) -0.0037(6)
C4 0.0150(8) 0.0180(8) 0.0158(7) -0.0069(6) 0.0002(6) -0.0018(6)
C5 0.0166(8) 0.0156(7) 0.0192(8) -0.0073(6) -0.0002(6) -0.0030(6)
C6 0.0173(8) 0.0141(7) 0.0210(8) -0.0058(6) -0.0015(6) -0.0016(6)
C7 0.0163(8) 0.0150(7) 0.0219(8) -0.0064(6) 0.0002(6) -0.0034(6)
C8 0.0177(8) 0.0162(7) 0.0208(8) -0.0067(6) -0.0006(6) -0.0029(6)
C9 0.0139(7) 0.0201(8) 0.0218(8) -0.0045(6) -0.0021(6) -0.0032(6)
C10 0.0147(7) 0.0203(8) 0.0214(8) -0.0054(6) -0.0019(6) -0.0016(6)
C11 0.0158(8) 0.0247(8) 0.0228(8) -0.0076(6) 0.0000(6) -0.0048(6)
C12 0.0229(9) 0.0292(9) 0.0198(8) -0.0107(7) -0.0024(6) 0.0008(7)
C13 0.0173(8) 0.0253(9) 0.0256(9) -0.0093(6) -0.0040(6) 0.0020(7)
C14 0.0324(10) 0.0285(9) 0.0274(9) -0.0150(8) -0.0067(7) 0.0053(7)
O14 0.0311(7) 0.0209(6) 0.0233(6) -0.0086(5) 0.0005(5) -0.0035(5)
C15 0.0172(8) 0.0217(8) 0.0260(9) -0.0074(6) -0.0045(6) -0.0012(6)
O15 0.0243(8) 0.148(2) 0.130(2) -0.0298(11) 0.0185(10) -0.1243(19)
C16 0.0133(7) 0.0223(8) 0.0208(8) -0.0061(6) -0.0028(6) -0.0020(6)
C17 0.0384(10) 0.0239(9) 0.0246(9) -0.0078(8) -0.0026(7) -0.0078(7)
C18 0.0176(8) 0.0161(7) 0.0219(8) -0.0061(6) -0.0026(6) -0.0011(6)
C19 0.0151(8) 0.0269(9) 0.0270(9) -0.0021(7) -0.0016(6) 0.0017(7)
C20 0.0142(7) 0.0173(7) 0.0228(8) -0.0039(6) 0.0003(6) -0.0034(6)
C21 0.0187(8) 0.0166(7) 0.0191(8) -0.0075(6) 0.0016(6) -0.0031(6)
C22 0.0148(7) 0.0153(7) 0.0180(7) -0.0044(6) -0.0004(6) -0.0018(6)
C23 0.0141(7) 0.0197(8) 0.0177(7) -0.0070(6) 0.0002(6) -0.0041(6)
C24 0.0176(8) 0.0189(8) 0.0184(7) -0.0064(6) 0.0002(6) -0.0038(6)
C25 0.0162(8) 0.0254(8) 0.0280(9) -0.0054(6) 0.0052(6) -0.0034(7)
C26 0.0230(8) 0.0226(8) 0.0311(9) -0.0137(7) 0.0010(7) -0.0037(7)

loop_
_atom_type_symbol
_atom_type_description
_atom_type_scat_dispersion_real
_atom_type_scat_dispersion_imag
_atom_type_scat_source
C C 0.0181 0.0091 'International Tables Vol C Tables 4.2.6.8 and 6.1.1.4'
H H 0.0000 0.0000 'International Tables Vol C Tables 4.2.6.8 and 6.1.1.4'
O O 0.0492 0.0322 'International Tables Vol C Tables 4.2.6.8 and 6.1.1.4'

loop_
_geom_angle_atom_site_label_1
_geom_angle_atom_site_label_2
_geom_angle_atom_site_label_3
_geom_angle_site_symmetry_1
_geom_angle_site_symmetry_3
_geom_angle
_geom_angle_publ_flag
C16 O1 C17 . . 118.50(13) ?
C11 O2 H24 . . 109.5 ?
C18 O4 C19 . . 117.13(13) ?
C21 O5 C22 . . 105.98(11) ?
C22 O6 H25 . . 109.5 ?
C23 O7 H26 . . 109.5 ?
C24 O9 C25 . . 116.02(13) ?
C5 O10 C26 . . 116.12(12) ?
C3 O12 H27 . . 109.5 ?
C2 O13 H28 . . 109.5 ?
C2 C1 H3 . . 109.5 ?
C2 C1 H1 . . 109.5 ?
H3 C1 H1 . . 109.5 ?
C2 C1 H4 . . 109.5 ?
H3 C1 H4 . . 109.5 ?
H1 C1 H4 . . 109.5 ?
O13 C2 C1 . . 111.25(14) ?
O13 C2 C23 . . 107.93(13) ?
C1 C2 C23 . . 113.14(13) ?
O13 C2 C3 . . 104.42(12) ?
C1 C2 C3 . . 111.58(13) ?
C23 C2 C3 . . 108.07(13) ?
O12 C3 C4 . . 110.53(13) ?
O12 C3 C2 . . 112.42(13) ?
C4 C3 C2 . . 109.38(12) ?
O12 C3 H5 . . 108.1 ?
C4 C3 H5 . . 108.1 ?
C2 C3 H5 . . 108.1 ?
O11 C4 C3 . . 120.16(14) ?
O11 C4 C5 . . 121.66(14) ?
C3 C4 C5 . . 117.74(13) ?
O10 C5 C6 . . 112.67(12) ?
O10 C5 C4 . . 110.16(13) ?
C6 C5 C4 . . 119.51(13) ?
O10 C5 C22 . . 104.15(12) ?
C6 C5 C22 . . 99.79(12) ?
C4 C5 C22 . . 108.86(12) ?
C21 C6 C7 . . 118.40(15) ?
C21 C6 C5 . . 106.12(14) ?
C7 C6 C5 . . 134.53(15) ?
C8 C7 C6 . . 119.54(15) ?
C8 C7 C24 . . 120.34(14) ?
C6 C7 C24 . . 120.09(15) ?
C7 C8 C18 . . 119.78(15) ?
C7 C8 C9 . . 121.17(14) ?
C18 C8 C9 . . 118.86(14) ?
O3 C9 C10 . . 121.55(15) ?
O3 C9 C8 . . 116.10(14) ?
C10 C9 C8 . . 122.28(14) ?
C11 C10 C16 . . 117.17(15) ?
C11 C10 C9 . . 119.41(14) ?
C16 C10 C9 . . 123.35(15) ?
O2 C11 C12 . . 117.06(15) ?
O2 C11 C10 . . 121.72(15) ?
C12 C11 C10 . . 121.21(15) ?
C13 C12 C11 . . 120.34(16) ?
C13 C12 H6 . . 119.8 ?
C11 C12 H6 . . 119.8 ?
C12 C13 C15 . . 119.82(15) ?
C12 C13 C14 . . 120.66(16) ?
C15 C13 C14 . . 119.52(16) ?
C13 C14 H2 . . 109.5 ?
C13 C14 H7 . . 109.5 ?
H2 C14 H7 . . 109.5 ?
C13 C14 H8 . . 109.5 ?
H2 C14 H8 . . 109.5 ?
H7 C14 H8 . . 109.5 ?
H29 O14 H30 . . 105.4 ?
C16 C15 C13 . . 120.51(16) ?
C16 C15 H12 . . 119.7 ?
C13 C15 H12 . . 119.7 ?
H31 O15 H32 . . 77.1 ?
O1 C16 C15 . . 123.20(15) ?
O1 C16 C10 . . 115.90(14) ?
C15 C16 C10 . . 120.86(15) ?
O1 C17 H10 . . 109.5 ?
O1 C17 H9 . . 109.5 ?
H10 C17 H9 . . 109.5 ?
O1 C17 H11 . . 109.5 ?
H10 C17 H11 . . 109.5 ?
H9 C17 H11 . . 109.5 ?
O4 C18 C20 . . 123.35(15) ?
O4 C18 C8 . . 115.30(14) ?
C20 C18 C8 . . 121.35(15) ?
O4 C19 H14 . . 109.5 ?
O4 C19 H15 . . 109.5 ?
H14 C19 H15 . . 109.5 ?
O4 C19 H13 . . 109.5 ?
H14 C19 H13 . . 109.5 ?
H15 C19 H13 . . 109.5 ?
C21 C20 C18 . . 116.95(15) ?
C21 C20 H16 . . 121.5 ?
C18 C20 H16 . . 121.5 ?
O5 C21 C20 . . 122.38(14) ?
O5 C21 C6 . . 113.64(14) ?
C20 C21 C6 . . 123.97(15) ?
O6 C22 O5 . . 109.13(12) ?
O6 C22 C23 . . 110.45(12) ?
O5 C22 C23 . . 106.19(12) ?
O6 C22 C5 . . 114.95(13) ?
O5 C22 C5 . . 102.73(12) ?
C23 C22 C5 . . 112.69(12) ?
O7 C23 C22 . . 107.24(12) ?
O7 C23 C2 . . 110.95(13) ?
C22 C23 C2 . . 115.06(13) ?
O7 C23 H17 . . 107.8 ?
C22 C23 H17 . . 107.8 ?
C2 C23 H17 . . 107.8 ?
O8 C24 O9 . . 124.73(15) ?
O8 C24 C7 . . 123.91(14) ?
O9 C24 C7 . . 111.33(13) ?
O9 C25 H20 . . 109.5 ?
O9 C25 H19 . . 109.5 ?
H20 C25 H19 . . 109.5 ?
O9 C25 H18 . . 109.5 ?
H20 C25 H18 . . 109.5 ?
H19 C25 H18 . . 109.5 ?
O10 C26 H21 . . 109.5 ?
O10 C26 H22 . . 109.5 ?
H21 C26 H22 . . 109.5 ?
O10 C26 H23 . . 109.5 ?
H21 C26 H23 . . 109.5 ?
H22 C26 H23 . . 109.5 ?

loop_
_geom_bond_atom_site_label_1
_geom_bond_atom_site_label_2
_geom_bond_site_symmetry_2
_geom_bond_distance
_geom_bond_publ_flag
O1 C16 . 1.356(2) ?
O1 C17 . 1.429(2) ?
O2 C11 . 1.351(2) ?
O2 H24 . 0.84 ?
O3 C9 . 1.241(2) ?
O4 C18 . 1.356(2) ?
O4 C19 . 1.438(2) ?
O5 C21 . 1.3703(19) ?
O5 C22 . 1.4723(19) ?
O6 C22 . 1.3591(19) ?
O6 H25 . 0.84 ?
O7 C23 . 1.4231(18) ?
O7 H26 . 0.84 ?
O8 C24 . 1.207(2) ?
O9 C24 . 1.332(2) ?
O9 C25 . 1.4499(19) ?
O10 C5 . 1.4147(18) ?
O10 C26 . 1.431(2) ?
O11 C4 . 1.208(2) ?
O12 C3 . 1.4026(19) ?
O12 H27 . 0.84 ?
O13 C2 . 1.4224(19) ?
O13 H28 . 0.84 ?
C1 C2 . 1.515(2) ?
C1 H3 . 0.98 ?
C1 H1 . 0.98 ?
C1 H4 . 0.98 ?
C2 C23 . 1.545(2) ?
C2 C3 . 1.554(2) ?
C3 C4 . 1.515(2) ?
C3 H5 . 1.0 ?
C4 C5 . 1.529(2) ?
C5 C6 . 1.519(2) ?
C5 C22 . 1.571(2) ?
C6 C21 . 1.391(2) ?
C6 C7 . 1.399(2) ?
C7 C8 . 1.398(2) ?
C7 C24 . 1.498(2) ?
C8 C18 . 1.410(2) ?
C8 C9 . 1.506(2) ?
C9 C10 . 1.464(2) ?
C10 C11 . 1.413(2) ?
C10 C16 . 1.426(2) ?
C11 C12 . 1.396(2) ?
C12 C13 . 1.383(3) ?
C12 H6 . 0.95 ?
C13 C15 . 1.398(2) ?
C13 C14 . 1.507(2) ?
C14 H2 . 0.98 ?
C14 H7 . 0.98 ?
C14 H8 . 0.98 ?
O14 H29 . 0.8813 ?
O14 H30 . 0.8789 ?
C15 C16 . 1.385(2) ?
C15 H12 . 0.95 ?
O15 H31 . 0.9057 ?
O15 H32 . 0.845 ?
C17 H10 . 0.98 ?
C17 H9 . 0.98 ?
C17 H11 . 0.98 ?
C18 C20 . 1.392(2) ?
C19 H14 . 0.98 ?
C19 H15 . 0.98 ?
C19 H13 . 0.98 ?
C20 C21 . 1.378(2) ?
C20 H16 . 0.95 ?
C22 C23 . 1.540(2) ?
C23 H17 . 1.0 ?
C25 H20 . 0.98 ?
C25 H19 . 0.98 ?
C25 H18 . 0.98 ?
C26 H21 . 0.98 ?
C26 H22 . 0.98 ?
C26 H23 . 0.98 ?

loop_
_geom_hbond_atom_site_label_D
_geom_hbond_atom_site_label_H
_geom_hbond_atom_site_label_A
_geom_hbond_site_symmetry_A
_geom_hbond_distance_DH
_geom_hbond_distance_HA
_geom_hbond_distance_DA
_geom_hbond_angle_DHA
_geom_hbond_publ_flag
O2 H24 O3 . 0.84 1.81 2.5548(17) 146.1 ?
O6 H25 O10 . 0.84 2.20 2.6141(16) 110.5 ?
O6 H25 O15 . 0.84 1.84 2.637(2) 157.1 ?
O7 H26 O11 1_455 0.84 1.91 2.7455(16) 173.7 ?
O12 H27 O11 . 0.84 2.23 2.6353(16) 109.5 ?
O12 H27 O14 1_655 0.84 2.11 2.9044(18) 158.1 ?
O13 H28 O14 . 0.84 2.01 2.7932(17) 155.5 ?
C1 H3 O7 2_657 0.98 2.62 3.505(2) 151.0 ?
C1 H1 O6 . 0.98 2.55 3.096(2) 115.1 ?
O14 H29 O6 2_657 0.88 2.02 2.8548(17) 157.9 ?
O14 H30 O5 1_545 0.88 2.01 2.8802(16) 168.7 ?
O15 H31 O7 2_667 0.91 1.99 2.895(2) 172.4 ?
O15 H32 O15 2_767 0.84 2.44 2.906(3) 115.3 ?
C17 H9 O13 1_565 0.98 2.50 3.461(2) 165.3 ?
C20 H16 O12 1_465 0.95 2.34 3.1765(19) 147.2 ?
C26 H21 O11 . 0.98 2.60 3.100(2) 112.1 ?
C26 H22 O12 1_565 0.98 2.59 3.275(2) 127.4 ?

loop_
_geom_torsion_atom_site_label_1
_geom_torsion_atom_site_label_2
_geom_torsion_atom_site_label_3
_geom_torsion_atom_site_label_4
_geom_torsion_site_symmetry_1
_geom_torsion_site_symmetry_2
_geom_torsion_site_symmetry_3
_geom_torsion_site_symmetry_4
_geom_torsion
_geom_torsion_publ_flag
O13 C2 C3 O12 . . . . -66.00(16) ?
C1 C2 C3 O12 . . . . 54.27(17) ?
C23 C2 C3 O12 . . . . 179.28(12) ?
O13 C2 C3 C4 . . . . 170.81(13) ?
C1 C2 C3 C4 . . . . -68.91(17) ?
C23 C2 C3 C4 . . . . 56.09(16) ?
O12 C3 C4 O11 . . . . -9.7(2) ?
C2 C3 C4 O11 . . . . 114.55(16) ?
O12 C3 C4 C5 . . . . 177.70(13) ?
C2 C3 C4 C5 . . . . -58.01(18) ?
C26 O10 C5 C6 . . . . -53.16(18) ?
C26 O10 C5 C4 . . . . 83.06(16) ?
C26 O10 C5 C22 . . . . -160.34(13) ?
O11 C4 C5 O10 . . . . -7.7(2) ?
C3 C4 C5 O10 . . . . 164.69(13) ?
O11 C4 C5 C6 . . . . 125.07(16) ?
C3 C4 C5 C6 . . . . -62.49(18) ?
O11 C4 C5 C22 . . . . -121.36(16) ?
C3 C4 C5 C22 . . . . 51.07(18) ?
O10 C5 C6 C21 . . . . -84.76(15) ?
C4 C5 C6 C21 . . . . 143.51(14) ?
C22 C5 C6 C21 . . . . 25.18(15) ?
O10 C5 C6 C7 . . . . 83.5(2) ?
C4 C5 C6 C7 . . . . -48.3(2) ?
C22 C5 C6 C7 . . . . -166.61(17) ?
C21 C6 C7 C8 . . . . -1.1(2) ?
C5 C6 C7 C8 . . . . -168.24(16) ?
C21 C6 C7 C24 . . . . 176.83(14) ?
C5 C6 C7 C24 . . . . 9.7(3) ?
C6 C7 C8 C18 . . . . 0.9(2) ?
C24 C7 C8 C18 . . . . -177.02(14) ?
C6 C7 C8 C9 . . . . -174.01(14) ?
C24 C7 C8 C9 . . . . 8.0(2) ?
C7 C8 C9 O3 . . . . 64.7(2) ?
C18 C8 C9 O3 . . . . -110.23(17) ?
C7 C8 C9 C10 . . . . -118.28(17) ?
C18 C8 C9 C10 . . . . 66.7(2) ?
O3 C9 C10 C11 . . . . 8.5(2) ?
C8 C9 C10 C11 . . . . -168.36(15) ?
O3 C9 C10 C16 . . . . -174.82(15) ?
C8 C9 C10 C16 . . . . 8.4(2) ?
C16 C10 C11 O2 . . . . 177.57(14) ?
C9 C10 C11 O2 . . . . -5.5(2) ?
C16 C10 C11 C12 . . . . -3.4(2) ?
C9 C10 C11 C12 . . . . 173.55(15) ?
O2 C11 C12 C13 . . . . -179.36(15) ?
C10 C11 C12 C13 . . . . 1.5(3) ?
C11 C12 C13 C15 . . . . 0.7(3) ?
C11 C12 C13 C14 . . . . 179.98(16) ?
C12 C13 C15 C16 . . . . -1.0(2) ?
C14 C13 C15 C16 . . . . 179.73(15) ?
C17 O1 C16 C15 . . . . 22.8(2) ?
C17 O1 C16 C10 . . . . -159.43(15) ?
C13 C15 C16 O1 . . . . 176.66(15) ?
C13 C15 C16 C10 . . . . -1.0(2) ?
C11 C10 C16 O1 . . . . -174.70(14) ?
C9 C10 C16 O1 . . . . 8.5(2) ?
C11 C10 C16 C15 . . . . 3.1(2) ?
C9 C10 C16 C15 . . . . -173.71(15) ?
C19 O4 C18 C20 . . . . 1.6(2) ?
C19 O4 C18 C8 . . . . -178.97(14) ?
C7 C8 C18 O4 . . . . -179.77(13) ?
C9 C8 C18 O4 . . . . -4.7(2) ?
C7 C8 C18 C20 . . . . -0.3(2) ?
C9 C8 C18 C20 . . . . 174.74(14) ?
O4 C18 C20 C21 . . . . 179.33(14) ?
C8 C18 C20 C21 . . . . -0.1(2) ?
C22 O5 C21 C20 . . . . 165.96(14) ?
C22 O5 C21 C6 . . . . -14.96(17) ?
C18 C20 C21 O5 . . . . 178.85(14) ?
C18 C20 C21 C6 . . . . -0.1(2) ?
C7 C6 C21 O5 . . . . -178.32(13) ?
C5 C6 C21 O5 . . . . -7.85(17) ?
C7 C6 C21 C20 . . . . 0.8(2) ?
C5 C6 C21 C20 . . . . 171.22(15) ?
C21 O5 C22 O6 . . . . 152.59(12) ?
C21 O5 C22 C23 . . . . -88.34(14) ?
C21 O5 C22 C5 . . . . 30.18(14) ?
O10 C5 C22 O6 . . . . -34.99(17) ?
C6 C5 C22 O6 . . . . -151.53(13) ?
C4 C5 C22 O6 . . . . 82.51(16) ?
O10 C5 C22 O5 . . . . 83.41(13) ?
C6 C5 C22 O5 . . . . -33.13(14) ?
C4 C5 C22 O5 . . . . -159.09(12) ?
O10 C5 C22 C23 . . . . -162.75(12) ?
C6 C5 C22 C23 . . . . 80.71(15) ?
C4 C5 C22 C23 . . . . -45.24(17) ?
O6 C22 C23 O7 . . . . 45.78(16) ?
O5 C22 C23 O7 . . . . -72.41(14) ?
C5 C22 C23 O7 . . . . 175.87(12) ?
O6 C22 C23 C2 . . . . -78.16(16) ?
O5 C22 C23 C2 . . . . 163.65(12) ?
C5 C22 C23 C2 . . . . 51.93(18) ?
O13 C2 C23 O7 . . . . 69.32(16) ?
C1 C2 C23 O7 . . . . -54.22(17) ?
C3 C2 C23 O7 . . . . -178.29(12) ?
O13 C2 C23 C22 . . . . -168.72(13) ?
C1 C2 C23 C22 . . . . 67.74(17) ?
C3 C2 C23 C22 . . . . -56.33(17) ?
C25 O9 C24 O8 . . . . 5.9(2) ?
C25 O9 C24 C7 . . . . -176.14(13) ?
C8 C7 C24 O8 . . . . -144.26(17) ?
C6 C7 C24 O8 . . . . 37.8(2) ?
C8 C7 C24 O9 . . . . 37.7(2) ?
C6 C7 C24 O9 . . . . -140.23(15) ?
